data_1503663
loop_
_publ_author_name
'Diaz, Philippe'
'Phatak, Sharangdhar S.'
'Xu, Jijun'
'Astruc-Diaz, Fanny'
'Cavasotto, Claudio N.'
'Naguib, Mohamed'

_publ_section_title
;
 6-Methoxy-N-alkyl isatin acylhydrazone derivatives as a novel series of
 potent selective cannabinoid receptor 2 inverse agonists: design,
 synthesis, and binding mode prediction.
;
_journal_issue 2
_journal_name_full 'Journal of medicinal chemistry'
_journal_page_first 433
_journal_page_last 444
_journal_paper_doi 10.1021/jm801353p
_journal_volume 52
_journal_year 2009
_chemical_formula_sum 'C22 H25 N3 O3'
_chemical_formula_weight 379.45
_chemical_name_systematic
; 
 ? 
;
_space_group_IT_number 2
_symmetry_cell_setting triclinic
_symmetry_space_group_name_Hall '-P 1'
_symmetry_space_group_name_H-M 'P -1'
_atom_sites_solution_hydrogens geom
_atom_sites_solution_primary direct
_atom_sites_solution_secondary difmap
_audit_creation_method SHELXL-97
_cell_angle_alpha 100.3570(10)
_cell_angle_beta 103.5370(10)
_cell_angle_gamma 101.3700(10)
_cell_formula_units_Z 2
_cell_length_a 8.3877(2)
_cell_length_b 8.4043(2)
_cell_length_c 15.1821(4)
_cell_measurement_reflns_used 4010
_cell_measurement_temperature 153(2)
_cell_measurement_theta_max 27.5
_cell_measurement_theta_min 1
_cell_volume 991.00(4)
_computing_cell_refinement 'Collect software, Nonius B.V. 1998'
_computing_data_collection 'Collect software, Nonius B.V. 1998'
_computing_data_reduction
;
DENZO and Scalepack (Otwinoski and Minor, 1997)
;
_computing_molecular_graphics 'XP SHELXTL/PC, Siemens Analytical'
_computing_structure_refinement 'XL SHELXTL/PC, Siemens Analytical'
_computing_structure_solution
;

SIR97 - Altomare A., Burla M.C., Camalli M., Cascarano G.L., Giacovazzo C., 
Guagliardi A., Moliterni A.G.G., Polidori G.,Spagna R.
;
_diffrn_ambient_temperature 153(2)
_diffrn_measured_fraction_theta_full 0.996
_diffrn_measured_fraction_theta_max 0.996
_diffrn_measurement_device_type 'Nonius Kappa CCD'
_diffrn_measurement_method \w-scans
_diffrn_radiation_monochromator graphite
_diffrn_radiation_source 'fine-focus sealed tube'
_diffrn_radiation_type MoK\a
_diffrn_radiation_wavelength 0.71070
_diffrn_reflns_av_R_equivalents 0.0167
_diffrn_reflns_av_sigmaI/netI 0.0414
_diffrn_reflns_limit_h_max 9
_diffrn_reflns_limit_h_min -10
_diffrn_reflns_limit_k_max 10
_diffrn_reflns_limit_k_min -10
_diffrn_reflns_limit_l_max 19
_diffrn_reflns_limit_l_min -15
_diffrn_reflns_number 7232
_diffrn_reflns_theta_full 27.47
_diffrn_reflns_theta_max 27.47
_diffrn_reflns_theta_min 2.58
_exptl_absorpt_coefficient_mu 0.086
_exptl_absorpt_correction_type none
_exptl_crystal_colour yellow
_exptl_crystal_density_diffrn 1.272
_exptl_crystal_density_method 'not measured'
_exptl_crystal_description prisms
_exptl_crystal_F_000 404
_exptl_crystal_size_max 0.24
_exptl_crystal_size_mid 0.20
_exptl_crystal_size_min 0.20
_refine_diff_density_max 0.390
_refine_diff_density_min -0.227
_refine_diff_density_rms 0.041
_refine_ls_extinction_method none
_refine_ls_goodness_of_fit_ref 1.055
_refine_ls_hydrogen_treatment mixed
_refine_ls_matrix_type full
_refine_ls_number_parameters 259
_refine_ls_number_reflns 4516
_refine_ls_number_restraints 0
_refine_ls_restrained_S_all 1.055
_refine_ls_R_factor_all 0.0688
_refine_ls_R_factor_gt 0.0485
_refine_ls_shift/su_max 0.002
_refine_ls_shift/su_mean 0.000
_refine_ls_structure_factor_coef Fsqd
_refine_ls_weighting_details 'calc w=1/[\s^2^(Fo^2^)+(0.0467P)^2^+0.3437P] where P=(Fo^2^+2Fc^2^)/3'
_refine_ls_weighting_scheme calc
_refine_ls_wR_factor_gt 0.1088
_refine_ls_wR_factor_ref 0.1192
_reflns_number_gt 3470
_reflns_number_total 4516
_reflns_threshold_expression >2sigma(I)
_cod_data_source_file jm801353p_si_002.cif
_cod_data_source_block mda55
_cod_depositor_comments
;
The following automatic conversions were performed:

'_symmetry_cell_setting' value 'Triclinic' changed to 'triclinic'
according to /home/saulius/struct/CIF-dictionaries/cif_core.dic
dictionary named 'cif_core.dic' version 2.4.2 from 2011-04-26.

Automatic conversion script
Id: cif_fix_values 1715 2011-07-08 13:25:40Z adriana 
;
_cod_original_sg_symbol_H-M P-1
_cod_database_code 1503663

loop_
_symmetry_equiv_pos_as_xyz
'x, y, z'
'-x, -y, -z'

loop_
_atom_site_label
_atom_site_type_symbol
_atom_site_fract_x
_atom_site_fract_y
_atom_site_fract_z
_atom_site_U_iso_or_equiv
_atom_site_adp_type
_atom_site_occupancy
_atom_site_symmetry_multiplicity
_atom_site_calc_flag
_atom_site_refinement_flags
N1 N 0.39533(15) 0.42904(15) 0.29172(8) 0.0275(3) Uani 1 1 d .
C2 C 0.53903(19) 0.49461(18) 0.36411(10) 0.0267(3) Uani 1 1 d .
C3 C 0.55083(18) 0.36515(17) 0.42127(10) 0.0244(3) Uani 1 1 d .
C4 C 0.40483(18) 0.22446(17) 0.37418(10) 0.0239(3) Uani 1 1 d .
C5 C 0.34786(18) 0.07004(18) 0.39068(10) 0.0258(3) Uani 1 1 d .
H5 H 0.4069 0.0408 0.4444 0.031 Uiso 1 1 calc R
C6 C 0.20407(18) -0.04299(18) 0.32867(10) 0.0269(3) Uani 1 1 d .
H6 H 0.1647 -0.1496 0.3397 0.032 Uiso 1 1 calc R
C7 C 0.11816(18) 0.00192(18) 0.25004(10) 0.0264(3) Uani 1 1 d .
C8 C 0.17314(18) 0.15831(18) 0.23221(10) 0.0269(3) Uani 1 1 d .
H8 H 0.1140 0.1886 0.1789 0.032 Uiso 1 1 calc R
C9 C 0.31568(18) 0.26629(17) 0.29473(10) 0.0247(3) Uani 1 1 d .
O10 O 0.63698(14) 0.63241(13) 0.37923(8) 0.0335(3) Uani 1 1 d .
N11 N 0.66705(15) 0.37469(14) 0.49619(8) 0.0247(3) Uani 1 1 d .
N12 N 0.79440(15) 0.51775(15) 0.52522(9) 0.0255(3) Uani 1 1 d .
C13 C 0.92455(18) 0.53855(18) 0.60362(10) 0.0256(3) Uani 1 1 d .
O14 O 0.92947(14) 0.43472(14) 0.65008(8) 0.0378(3) Uani 1 1 d .
C15 C 1.05916(18) 0.69831(17) 0.62879(10) 0.0251(3) Uani 1 1 d .
C16 C 1.18317(19) 0.7311(2) 0.71349(10) 0.0316(3) Uani 1 1 d .
H16 H 1.1804 0.6521 0.7511 0.038 Uiso 1 1 calc R
C17 C 1.3104(2) 0.8778(2) 0.74318(12) 0.0374(4) Uani 1 1 d .
H17 H 1.3939 0.8999 0.8012 0.045 Uiso 1 1 calc R
C18 C 1.3153(2) 0.9923(2) 0.68803(12) 0.0369(4) Uani 1 1 d .
H18 H 1.4016 1.0936 0.7086 0.044 Uiso 1 1 calc R
C19 C 1.1953(2) 0.95947(19) 0.60344(12) 0.0347(4) Uani 1 1 d .
H19 H 1.2001 1.0377 0.5655 0.042 Uiso 1 1 calc R
C20 C 1.06748(19) 0.81274(18) 0.57334(11) 0.0298(3) Uani 1 1 d .
H20 H 0.9855 0.7905 0.5147 0.036 Uiso 1 1 calc R
C21 C 0.3326(2) 0.51718(19) 0.22185(10) 0.0299(3) Uani 1 1 d .
H21A H 0.3713 0.6390 0.2494 0.036 Uiso 1 1 calc R
H21B H 0.2072 0.4861 0.2035 0.036 Uiso 1 1 calc R
C22 C 0.3933(2) 0.4769(2) 0.13540(12) 0.0398(4) Uani 1 1 d .
H22A H 0.3753 0.3543 0.1155 0.048 Uiso 1 1 calc R
H22B H 0.5165 0.5279 0.1515 0.048 Uiso 1 1 calc R
C23 C 0.3024(3) 0.5399(2) 0.05409(12) 0.0492(5) Uani 1 1 d .
H23A H 0.3435 0.5036 -0.0004 0.059 Uiso 1 1 calc R
H23B H 0.1798 0.4857 0.0372 0.059 Uiso 1 1 calc R
C24 C 0.3251(2) 0.7262(2) 0.07223(12) 0.0449(4) Uani 1 1 d .
H24A H 0.4477 0.7818 0.0926 0.054 Uiso 1 1 calc R
H24B H 0.2765 0.7626 0.1236 0.054 Uiso 1 1 calc R
C25 C 0.2405(3) 0.7817(3) -0.01384(14) 0.0582(6) Uani 1 1 d .
H25A H 0.2924 0.7492 -0.0644 0.070 Uiso 1 1 calc R
H25B H 0.1189 0.7224 -0.0357 0.070 Uiso 1 1 calc R
C26 C 0.2567(3) 0.9670(3) 0.00473(15) 0.0645(6) Uani 1 1 d .
H26A H 0.2011 0.9993 0.0527 0.097 Uiso 1 1 calc R
H26B H 0.2027 0.9958 -0.0528 0.097 Uiso 1 1 calc R
H26C H 0.3768 1.0265 0.0264 0.097 Uiso 1 1 calc R
O27 O -0.02327(13) -0.09873(13) 0.18462(7) 0.0345(3) Uani 1 1 d .
C28 C -0.0940(2) -0.25638(19) 0.20073(12) 0.0378(4) Uani 1 1 d .
H28A H -0.0128 -0.3257 0.2010 0.057 Uiso 1 1 calc R
H28B H -0.1987 -0.3127 0.1511 0.057 Uiso 1 1 calc R
H28C H -0.1191 -0.2388 0.2611 0.057 Uiso 1 1 calc R
H12N H 0.787(2) 0.596(2) 0.4927(11) 0.028(4) Uiso 1 1 d .

loop_
_atom_site_aniso_label
_atom_site_aniso_U_11
_atom_site_aniso_U_22
_atom_site_aniso_U_33
_atom_site_aniso_U_23
_atom_site_aniso_U_13
_atom_site_aniso_U_12
N1 0.0304(7) 0.0232(6) 0.0301(7) 0.0124(5) 0.0070(5) 0.0053(5)
C2 0.0294(8) 0.0230(8) 0.0295(8) 0.0082(6) 0.0102(6) 0.0062(6)
C3 0.0269(7) 0.0222(7) 0.0267(7) 0.0077(6) 0.0098(6) 0.0071(6)
C4 0.0248(7) 0.0229(7) 0.0256(7) 0.0079(6) 0.0075(6) 0.0067(6)
C5 0.0255(7) 0.0262(8) 0.0275(7) 0.0118(6) 0.0053(6) 0.0080(6)
C6 0.0276(8) 0.0226(7) 0.0316(8) 0.0107(6) 0.0075(6) 0.0057(6)
C7 0.0244(7) 0.0257(8) 0.0282(8) 0.0066(6) 0.0062(6) 0.0050(6)
C8 0.0283(8) 0.0287(8) 0.0259(7) 0.0123(6) 0.0057(6) 0.0091(6)
C9 0.0275(8) 0.0221(7) 0.0282(7) 0.0097(6) 0.0107(6) 0.0078(6)
O10 0.0366(6) 0.0227(6) 0.0388(6) 0.0119(5) 0.0079(5) 0.0008(5)
N11 0.0244(6) 0.0207(6) 0.0280(6) 0.0055(5) 0.0074(5) 0.0035(5)
N12 0.0287(7) 0.0195(6) 0.0266(6) 0.0070(5) 0.0056(5) 0.0029(5)
C13 0.0291(8) 0.0231(7) 0.0253(7) 0.0072(6) 0.0082(6) 0.0059(6)
O14 0.0400(6) 0.0299(6) 0.0375(6) 0.0168(5) 0.0005(5) -0.0001(5)
C15 0.0268(7) 0.0217(7) 0.0275(8) 0.0047(6) 0.0095(6) 0.0060(6)
C16 0.0342(8) 0.0311(8) 0.0271(8) 0.0075(6) 0.0075(6) 0.0034(7)
C17 0.0339(9) 0.0379(9) 0.0312(8) 0.0009(7) 0.0042(7) 0.0006(7)
C18 0.0325(9) 0.0239(8) 0.0475(10) -0.0006(7) 0.0128(7) -0.0018(6)
C19 0.0371(9) 0.0248(8) 0.0459(10) 0.0135(7) 0.0154(7) 0.0070(7)
C20 0.0309(8) 0.0248(8) 0.0341(8) 0.0092(6) 0.0081(6) 0.0070(6)
C21 0.0340(8) 0.0274(8) 0.0314(8) 0.0154(6) 0.0083(6) 0.0081(6)
C22 0.0498(10) 0.0381(9) 0.0371(9) 0.0159(7) 0.0174(8) 0.0113(8)
C23 0.0619(12) 0.0503(12) 0.0300(9) 0.0123(8) 0.0110(8) 0.0014(9)
C24 0.0527(11) 0.0485(11) 0.0321(9) 0.0157(8) 0.0086(8) 0.0082(9)
C25 0.0617(13) 0.0677(14) 0.0420(11) 0.0312(10) 0.0024(9) 0.0068(11)
C26 0.0822(16) 0.0768(16) 0.0480(12) 0.0332(11) 0.0152(11) 0.0371(13)
O27 0.0321(6) 0.0288(6) 0.0340(6) 0.0110(5) -0.0024(5) -0.0014(5)
C28 0.0360(9) 0.0271(9) 0.0408(9) 0.0084(7) 0.0005(7) -0.0013(7)

loop_
_atom_type_symbol
_atom_type_description
_atom_type_scat_dispersion_real
_atom_type_scat_dispersion_imag
_atom_type_scat_source
C C 0.0033 0.0016 'International Tables Vol C Tables 4.2.6.8 and 6.1.1.4'
H H 0.0000 0.0000 'International Tables Vol C Tables 4.2.6.8 and 6.1.1.4'
N N 0.0061 0.0033 'International Tables Vol C Tables 4.2.6.8 and 6.1.1.4'
O O 0.0106 0.0060 'International Tables Vol C Tables 4.2.6.8 and 6.1.1.4'

loop_
_geom_angle_atom_site_label_1
_geom_angle_atom_site_label_2
_geom_angle_atom_site_label_3
_geom_angle
C2 N1 C9 110.84(12)
C2 N1 C21 124.15(12)
C9 N1 C21 125.00(12)
O10 C2 N1 126.10(13)
O10 C2 C3 127.59(14)
N1 C2 C3 106.31(12)
N11 C3 C4 126.28(13)
N11 C3 C2 127.51(13)
C4 C3 C2 106.20(12)
C5 C4 C9 119.28(13)
C5 C4 C3 133.89(13)
C9 C4 C3 106.78(12)
C4 C5 C6 120.12(13)
C4 C5 H5 119.9
C6 C5 H5 119.9
C5 C6 C7 119.33(13)
C5 C6 H6 120.3
C7 C6 H6 120.3
O27 C7 C6 124.38(13)
O27 C7 C8 114.11(13)
C6 C7 C8 121.52(13)
C9 C8 C7 117.51(13)
C9 C8 H8 121.2
C7 C8 H8 121.2
C8 C9 C4 122.24(13)
C8 C9 N1 127.96(13)
C4 C9 N1 109.80(12)
C3 N11 N12 115.32(12)
N11 N12 C13 119.58(12)
N11 N12 H12N 117.7(10)
C13 N12 H12N 122.7(11)
O14 C13 N12 122.25(14)
O14 C13 C15 122.27(13)
N12 C13 C15 115.48(13)
C20 C15 C16 119.12(14)
C20 C15 C13 124.22(13)
C16 C15 C13 116.67(13)
C17 C16 C15 120.48(15)
C17 C16 H16 119.8
C15 C16 H16 119.8
C16 C17 C18 119.79(15)
C16 C17 H17 120.1
C18 C17 H17 120.1
C19 C18 C17 120.12(15)
C19 C18 H18 119.9
C17 C18 H18 119.9
C18 C19 C20 120.36(15)
C18 C19 H19 119.8
C20 C19 H19 119.8
C19 C20 C15 120.11(15)
C19 C20 H20 119.9
C15 C20 H20 119.9
N1 C21 C22 112.19(13)
N1 C21 H21A 109.2
C22 C21 H21A 109.2
N1 C21 H21B 109.2
C22 C21 H21B 109.2
H21A C21 H21B 107.9
C21 C22 C23 113.03(15)
C21 C22 H22A 109.0
C23 C22 H22A 109.0
C21 C22 H22B 109.0
C23 C22 H22B 109.0
H22A C22 H22B 107.8
C24 C23 C22 115.31(15)
C24 C23 H23A 108.4
C22 C23 H23A 108.4
C24 C23 H23B 108.4
C22 C23 H23B 108.4
H23A C23 H23B 107.5
C23 C24 C25 112.59(16)
C23 C24 H24A 109.1
C25 C24 H24A 109.1
C23 C24 H24B 109.1
C25 C24 H24B 109.1
H24A C24 H24B 107.8
C26 C25 C24 112.93(17)
C26 C25 H25A 109.0
C24 C25 H25A 109.0
C26 C25 H25B 109.0
C24 C25 H25B 109.0
H25A C25 H25B 107.8
C25 C26 H26A 109.5
C25 C26 H26B 109.5
H26A C26 H26B 109.5
C25 C26 H26C 109.5
H26A C26 H26C 109.5
H26B C26 H26C 109.5
C7 O27 C28 117.62(12)
O27 C28 H28A 109.5
O27 C28 H28B 109.5
H28A C28 H28B 109.5
O27 C28 H28C 109.5
H28A C28 H28C 109.5
H28B C28 H28C 109.5

loop_
_geom_bond_atom_site_label_1
_geom_bond_atom_site_label_2
_geom_bond_distance
N1 C2 1.3655(19)
N1 C9 1.4128(18)
N1 C21 1.4581(18)
C2 O10 1.2287(17)
C2 C3 1.513(2)
C3 N11 1.2913(19)
C3 C4 1.457(2)
C4 C5 1.380(2)
C4 C9 1.404(2)
C5 C6 1.392(2)
C5 H5 0.9500
C6 C7 1.398(2)
C6 H6 0.9500
C7 O27 1.3638(17)
C7 C8 1.400(2)
C8 C9 1.373(2)
C8 H8 0.9500
N11 N12 1.3651(17)
N12 C13 1.3714(19)
N12 H12N 0.894(17)
C13 O14 1.2175(17)
C13 C15 1.496(2)
C15 C20 1.389(2)
C15 C16 1.395(2)
C16 C17 1.385(2)
C16 H16 0.9500
C17 C18 1.385(2)
C17 H17 0.9500
C18 C19 1.377(2)
C18 H18 0.9500
C19 C20 1.388(2)
C19 H19 0.9500
C20 H20 0.9500
C21 C22 1.523(2)
C21 H21A 0.9900
C21 H21B 0.9900
C22 C23 1.529(2)
C22 H22A 0.9900
C22 H22B 0.9900
C23 C24 1.506(3)
C23 H23A 0.9900
C23 H23B 0.9900
C24 C25 1.531(2)
C24 H24A 0.9900
C24 H24B 0.9900
C25 C26 1.505(3)
C25 H25A 0.9900
C25 H25B 0.9900
C26 H26A 0.9800
C26 H26B 0.9800
C26 H26C 0.9800
O27 C28 1.4290(19)
C28 H28A 0.9800
C28 H28B 0.9800
C28 H28C 0.9800

loop_
_geom_hbond_atom_site_label_D
_geom_hbond_atom_site_label_H
_geom_hbond_atom_site_label_A
_geom_hbond_distance_DH
_geom_hbond_distance_HA
_geom_hbond_distance_DA
_geom_hbond_angle_DHA
N12 H12N O10 0.894(17) 1.992(17) 2.7357(16) 139.7(14)

loop_
_geom_torsion_atom_site_label_1
_geom_torsion_atom_site_label_2
_geom_torsion_atom_site_label_3
_geom_torsion_atom_site_label_4
_geom_torsion
C9 N1 C2 O10 178.59(14)
C21 N1 C2 O10 -2.2(2)
C9 N1 C2 C3 -2.05(15)
C21 N1 C2 C3 177.19(12)
O10 C2 C3 N11 -0.7(2)
N1 C2 C3 N11 179.92(14)
O10 C2 C3 C4 -179.99(14)
N1 C2 C3 C4 0.66(15)
N11 C3 C4 C5 -0.8(3)
C2 C3 C4 C5 178.43(15)
N11 C3 C4 C9 -178.32(13)
C2 C3 C4 C9 0.94(15)
C9 C4 C5 C6 0.4(2)
C3 C4 C5 C6 -176.84(15)
C4 C5 C6 C7 -0.2(2)
C5 C6 C7 O27 179.74(13)
C5 C6 C7 C8 -0.1(2)
O27 C7 C8 C9 -179.56(12)
C6 C7 C8 C9 0.3(2)
C7 C8 C9 C4 -0.2(2)
C7 C8 C9 N1 179.75(14)
C5 C4 C9 C8 -0.2(2)
C3 C4 C9 C8 177.72(13)
C5 C4 C9 N1 179.87(12)
C3 C4 C9 N1 -2.21(16)
C2 N1 C9 C8 -177.16(14)
C21 N1 C9 C8 3.6(2)
C2 N1 C9 C4 2.76(16)
C21 N1 C9 C4 -176.47(13)
C4 C3 N11 N12 177.91(12)
C2 C3 N11 N12 -1.2(2)
C3 N11 N12 C13 -179.33(12)
N11 N12 C13 O14 -1.5(2)
N11 N12 C13 C15 179.09(11)
O14 C13 C15 C20 173.55(14)
N12 C13 C15 C20 -7.1(2)
O14 C13 C15 C16 -6.1(2)
N12 C13 C15 C16 173.24(13)
C20 C15 C16 C17 1.8(2)
C13 C15 C16 C17 -178.56(14)
C15 C16 C17 C18 -0.6(2)
C16 C17 C18 C19 -0.7(2)
C17 C18 C19 C20 0.8(2)
C18 C19 C20 C15 0.4(2)
C16 C15 C20 C19 -1.7(2)
C13 C15 C20 C19 178.65(14)
C2 N1 C21 C22 94.06(17)
C9 N1 C21 C22 -86.81(17)
N1 C21 C22 C23 168.75(14)
C21 C22 C23 C24 61.5(2)
C22 C23 C24 C25 176.30(16)
C23 C24 C25 C26 177.72(18)
C6 C7 O27 C28 4.1(2)
C8 C7 O27 C28 -176.05(13)

loop_
_cod_related_entry_id
_cod_related_entry_code
_cod_related_entry_database
1 24707787 ChemSpider
